data_2203892
loop_
_publ_author_name
'Xiu-rong Hu'
'Jian-Ming Gu'
'Mao-Sheng Xu'

_publ_section_title
;
 2-(Benzenesulfonyl)-1-(4-bromophenyl)ethyne
;
_journal_issue 7
_journal_name_full 'Acta Crystallographica Section E'
_journal_page_first o1224
_journal_page_last o1225
_journal_paper_doi 10.1107/S160053680401462X
_journal_volume 60
_journal_year 2004
_chemical_formula_iupac 'C14 H9 Br O2 S'
_chemical_formula_moiety 'C14 H9 Br O2 S'
_chemical_formula_sum 'C14 H9 Br O2 S'
_chemical_formula_weight 321.19
_space_group_IT_number 14
_symmetry_cell_setting monoclinic
_symmetry_space_group_name_Hall '-P 2yn'
_symmetry_space_group_name_H-M 'P 1 21/n 1'
_cell_angle_alpha 90
_cell_angle_beta 90.7480(10)
_cell_angle_gamma 90
_cell_formula_units_Z 4
_cell_length_a 5.8032(3)
_cell_length_b 21.1610(10)
_cell_length_c 10.6863(5)
_cell_measurement_reflns_used 7173
_cell_measurement_temperature 293.0(10)
_cell_measurement_theta_max 27.4
_cell_measurement_theta_min 1.9
_cell_volume 1312.18(11)
_computing_cell_refinement PROCESS-AUTO
_computing_data_collection PROCESS-AUTO
_computing_data_reduction CrystalStructure
_computing_molecular_graphics 'Ortep-3 for Windows (Farrugia, 1997)'
_computing_publication_material 'CrystalStructure 3.6.0'
_computing_structure_refinement CRYSTALS
_computing_structure_solution SHELXS97
_diffrn_detector_area_resol_mean 10.00
_diffrn_measured_fraction_theta_full 0.9983
_diffrn_measured_fraction_theta_max 0.9968
_diffrn_measurement_device_type 'Rigaku R-AXIS RAPID'
_diffrn_measurement_method \w
_diffrn_radiation_type 'Mo K\a'
_diffrn_radiation_wavelength 0.7107
_diffrn_reflns_av_R_equivalents 0.055
_diffrn_reflns_limit_h_max 7
_diffrn_reflns_limit_h_min -6
_diffrn_reflns_limit_k_max 27
_diffrn_reflns_limit_k_min -27
_diffrn_reflns_limit_l_max 13
_diffrn_reflns_limit_l_min -13
_diffrn_reflns_number 12268
_diffrn_reflns_theta_full 27.00
_diffrn_reflns_theta_max 27.48
_exptl_absorpt_coefficient_mu 3.290
_exptl_absorpt_correction_T_max 0.338
_exptl_absorpt_correction_T_min 0.194
_exptl_absorpt_correction_type multi-scan
_exptl_absorpt_process_details '(ABSCOR; Higashi, 1995)'
_exptl_crystal_colour yellow
_exptl_crystal_density_diffrn 1.626
_exptl_crystal_density_method 'not measured'
_exptl_crystal_description chunk
_exptl_crystal_F_000 640.00
_exptl_crystal_size_max 0.53
_exptl_crystal_size_mid 0.49
_exptl_crystal_size_min 0.33
_refine_diff_density_max 0.28
_refine_diff_density_min -0.35
_refine_ls_extinction_coef 73(9)
_refine_ls_extinction_method 'Larson (1970) Crystallographic Computing eq. 22'
_refine_ls_goodness_of_fit_ref 1.034
_refine_ls_hydrogen_treatment constr
_refine_ls_number_parameters 163
_refine_ls_number_reflns 1509
_refine_ls_R_factor_gt 0.0300
_refine_ls_shift/su_max 0.0000
_refine_ls_structure_factor_coef Fsqd
_refine_ls_weighting_details 'w = 1/[0.0005Fo^2^ + \s(Fo^2^)]/(4Fo^2^)'
_refine_ls_weighting_scheme calc
_refine_ls_wR_factor_ref 0.0690
_reflns_number_gt 1509
_reflns_number_total 3001
_reflns_threshold_expression F^2^>2\s(F^2^)
_cod_data_source_file dn6143.cif
_cod_data_source_block I
_cod_original_cell_volume 1312.20(10)
_cod_original_sg_symbol_H-M 'P 21/n'
_cod_database_code 2203892

loop_
_symmetry_equiv_pos_site_id
_symmetry_equiv_pos_as_xyz
1 +X,+Y,+Z
2 1/2-X,1/2+Y,1/2-Z
3 -X,-Y,-Z
4 1/2+X,1/2-Y,1/2+Z

loop_
_atom_site_label
_atom_site_fract_x
_atom_site_fract_y
_atom_site_fract_z
_atom_site_U_iso_or_equiv
_atom_site_adp_type
_atom_site_calc_flag
_atom_site_refinement_flags
_atom_site_occupancy
_atom_site_type_symbol
Br1 1.26523(7) 0.65012(2) 1.01950(4) 0.0767(2) Uani d . 1.00 Br
S1 0.41350(10) 0.38607(4) 0.55121(8) 0.0471(3) Uani d . 1.00 S
O1 0.1775(4) 0.40510(10) 0.5493(2) 0.0649(8) Uani d . 1.00 O
O2 0.5236(5) 0.37200(10) 0.4358(2) 0.0686(9) Uani d . 1.00 O
C1 0.5704(6) 0.4432(2) 0.6262(3) 0.0530(10) Uani d . 1.00 C
C2 0.6886(6) 0.4768(2) 0.6886(3) 0.0510(10) Uani d . 1.00 C
C3 0.8276(6) 0.51760(10) 0.7656(3) 0.0450(10) Uani d . 1.00 C
C4 1.0388(6) 0.53930(10) 0.7251(3) 0.0470(10) Uani d . 1.00 C
C5 1.1695(6) 0.5788(2) 0.8005(3) 0.0490(10) Uani d . 1.00 C
C6 1.0867(6) 0.59570(10) 0.9167(3) 0.0480(10) Uani d . 1.00 C
C7 0.8781(6) 0.5747(2) 0.9587(3) 0.0590(10) Uani d . 1.00 C
C8 0.7483(6) 0.5355(2) 0.8827(3) 0.0560(10) Uani d . 1.00 C
C9 0.4459(6) 0.32130(10) 0.6528(3) 0.0440(10) Uani d . 1.00 C
C10 0.6420(6) 0.2851(2) 0.6491(3) 0.0570(10) Uani d . 1.00 C
C11 0.6599(8) 0.2338(2) 0.7315(4) 0.0690(10) Uani d . 1.00 C
C12 0.4864(9) 0.2212(2) 0.8138(4) 0.0760(10) Uani d . 1.00 C
C13 0.2912(8) 0.2577(2) 0.8153(4) 0.075(2) Uani d . 1.00 C
C14 0.2706(7) 0.3081(2) 0.7356(3) 0.0570(10) Uani d . 1.00 C
H1 1.0951 0.5261 0.6431 0.057 Uiso c R 1.00 H
H2 1.3188 0.5947 0.7725 0.059 Uiso c R 1.00 H
H3 0.8234 0.5870 1.0416 0.070 Uiso c R 1.00 H
H4 0.5987 0.5198 0.9108 0.067 Uiso c R 1.00 H
H5 0.7652 0.2950 0.5904 0.068 Uiso c R 1.00 H
H6 0.7980 0.2071 0.7309 0.082 Uiso c R 1.00 H
H7 0.5018 0.1852 0.8710 0.091 Uiso c R 1.00 H
H8 0.1676 0.2477 0.8737 0.090 Uiso c R 1.00 H
H9 0.1330 0.3350 0.7375 0.069 Uiso c R 1.00 H

loop_
_atom_site_aniso_label
_atom_site_aniso_U_11
_atom_site_aniso_U_22
_atom_site_aniso_U_33
_atom_site_aniso_U_12
_atom_site_aniso_U_13
_atom_site_aniso_U_23
Br1 0.0794(3) 0.0766(3) 0.0737(3) -0.0050(2) -0.0224(2) -0.0252(2)
S1 0.0563(6) 0.0449(5) 0.0400(5) -0.0058(4) -0.0032(4) -0.0024(4)
O1 0.057(2) 0.061(2) 0.076(2) 0.0020(10) -0.0170(10) 0.0020(10)
O2 0.099(2) 0.068(2) 0.0400(10) -0.007(2) 0.0130(10) -0.0020(10)
C1 0.063(2) 0.044(2) 0.053(2) -0.004(2) -0.006(2) 0.000(2)
C2 0.059(2) 0.041(2) 0.053(2) 0.000(2) -0.005(2) 0.004(2)
C3 0.053(2) 0.037(2) 0.044(2) -0.001(2) -0.010(2) 0.002(2)
C4 0.053(2) 0.049(2) 0.041(2) 0.001(2) 0.002(2) -0.003(2)
C5 0.045(2) 0.050(2) 0.051(2) -0.004(2) -0.002(2) 0.002(2)
C6 0.049(2) 0.045(2) 0.048(2) 0.001(2) -0.016(2) -0.006(2)
C7 0.057(2) 0.074(3) 0.045(2) 0.006(2) -0.001(2) -0.010(2)
C8 0.050(2) 0.064(2) 0.053(2) -0.005(2) 0.002(2) 0.004(2)
C9 0.052(2) 0.040(2) 0.040(2) -0.007(2) -0.002(2) -0.0040(10)
C10 0.059(2) 0.059(2) 0.052(2) 0.001(2) -0.006(2) -0.010(2)
C11 0.081(3) 0.053(3) 0.073(3) 0.014(2) -0.032(2) -0.012(2)
C12 0.109(4) 0.053(3) 0.065(3) -0.023(3) -0.032(3) 0.011(2)
C13 0.078(3) 0.081(3) 0.065(3) -0.025(3) -0.008(2) 0.016(2)
C14 0.058(2) 0.063(2) 0.051(2) -0.007(2) 0.001(2) 0.005(2)

loop_
_atom_type_symbol
_atom_type_description
_atom_type_scat_dispersion_real
_atom_type_scat_dispersion_imag
_atom_type_scat_source
C C 0.003 0.002
;
International Tables for Crystallography
(1992, Vol. C, Tables 4.2.6.8 and 6.1.1.4)
;
H H 0.000 0.000
;
International Tables for Crystallography
(1992, Vol. C, Table 6.1.1.4)
;
O O 0.011 0.006
;
International Tables for Crystallography
(1992, Vol. C, Tables 4.2.6.8 and 6.1.1.4)
;
S S 0.125 0.123
;
International Tables for Crystallography
(1992, Vol. C, Tables 4.2.6.8 and 6.1.1.4)
;
Br Br -0.290 2.459
;
International Tables for Crystallography
(1992, Vol. C, Tables 4.2.6.8 and 6.1.1.4)
;

loop_
_geom_angle_atom_site_label_1
_geom_angle_atom_site_label_2
_geom_angle_atom_site_label_3
_geom_angle
_geom_angle_publ_flag
Br1 C6 C5 119.0(2) ?
Br1 C6 C7 119.1(3) ?
O2 S1 O1 119.1(2) ?
C1 S1 O1 108.2(2) ?
C9 S1 O1 108.9(2) ?
C1 S1 O2 108.1(2) ?
C9 S1 O2 109.0(2) ?
S1 C1 C2 171.4(3) yes
C9 S1 C1 102.1(2) ?
S1 C9 C10 120.0(3) ?
S1 C9 C14 118.6(3) ?
C1 C2 C3 178.8(4) yes
C2 C3 C4 120.9(3) ?
C2 C3 C8 119.3(3) ?
C3 C4 C5 120.0(3) ?
C8 C3 C4 119.7(3) ?
C3 C8 C7 120.6(3) ?
C4 C5 C6 119.0(3) ?
C5 C6 C7 122.0(3) ?
C6 C7 C8 118.7(3) ?
C14 C9 C10 121.4(3) ?
C9 C10 C11 118.0(3) ?
C9 C14 C13 119.7(4) ?
C10 C11 C12 120.3(4) ?
C11 C12 C13 120.7(4) ?
C12 C13 C14 119.8(4) ?
C3 C4 H1 119.5015 ?
C3 C8 H4 119.2721 ?
C4 C5 H2 120.6741 ?
H1 C4 C5 120.5012 ?
H2 C5 C6 120.3002 ?
C6 C7 H3 120.5812 ?
H3 C7 C8 120.7318 ?
C7 C8 H4 120.1318 ?
C9 C10 H5 120.6913 ?
C9 C14 H9 120.1135 ?
H5 C10 C11 121.2953 ?
C10 C11 H6 119.7503 ?
H6 C11 C12 119.9112 ?
C11 C12 H7 119.3194 ?
C12 C13 H8 119.7574 ?
H7 C12 C13 119.9784 ?
C13 C14 H9 120.1805 ?
H8 C13 C14 120.4120 ?

loop_
_geom_bond_atom_site_label_1
_geom_bond_atom_site_label_2
_geom_bond_distance
_geom_bond_publ_flag
Br1 C6 1.892(3) ?
S1 O1 1.427(3) ?
S1 O2 1.428(3) ?
S1 C1 1.708(3) yes
S1 C9 1.756(3) ?
C1 C2 1.187(5) yes
C2 C3 1.433(5) yes
C3 C4 1.384(5) ?
C3 C8 1.391(5) ?
C4 C5 1.382(5) ?
C5 C6 1.384(5) ?
C6 C7 1.370(5) ?
C7 C8 1.379(5) ?
C9 C10 1.374(5) ?
C9 C14 1.385(5) ?
C10 C11 1.400(5) ?
C11 C12 1.372(6) ?
C12 C13 1.372(7) ?
C13 C14 1.369(6) ?
C4 H1 0.9800 ?
C5 H2 0.9800 ?
C7 H3 0.9800 ?
C8 H4 0.9800 ?
C10 H5 0.9800 ?
C11 H6 0.9800 ?
C12 H7 0.9800 ?
C13 H8 0.9800 ?
C14 H9 0.9800 ?

loop_
_geom_torsion_atom_site_label_1
_geom_torsion_atom_site_label_2
_geom_torsion_atom_site_label_3
_geom_torsion_atom_site_label_4
_geom_torsion
O1 S1 C9 C10 164.7(3)
O1 S1 C9 C14 -15.3(3)
O2 S1 C9 C10 33.2(3)
O2 S1 C9 C14 -146.8(3)
C1 S1 C9 C10 -81.0(3)
C1 S1 C9 C14 99.0(3)
C2 C3 C4 C5 179.7(3)
C8 C3 C4 C5 -0.3(5)
C2 C3 C8 C7 -179.9(3)
C4 C3 C8 C7 0.1(4)
C3 C4 C5 C6 0.5(5)
C4 C5 C6 Br1 -179.7(3)
C4 C5 C6 C7 -0.5(5)
Br1 C6 C7 C8 179.5(3)
C5 C6 C7 C8 0.3(5)
C6 C7 C8 C3 -0.1(4)
S1 C9 C10 C11 -179.8(3)
C14 C9 C10 C11 0.3(5)
S1 C9 C14 C13 179.7(3)
C10 C9 C14 C13 -0.4(5)
C9 C10 C11 C12 -0.6(6)
C10 C11 C12 C13 1.1(7)
C11 C12 C13 C14 -1.2(7)
C12 C13 C14 C9 0.8(6)

loop_
_cod_related_entry_id
_cod_related_entry_database
_cod_related_entry_code
1 ChemSpider 9658880
